data_4072252
loop_
_publ_author_name
'Tan, Weiqiang'
'Yu, Zhengkun'
'He, Wei'
'Wang, Liandi'
'Sun, Jie'
'Chen, Jinzhu'

_publ_section_title
;
 A Toluene Guest in a Poly(heteronuclear) Complex Host of
 Ferrocenyl&#x2212;(CH2)2-Bridged Bis(pyrazole)
;
_journal_issue 19
_journal_name_full Organometallics
_journal_page_first 4833
_journal_paper_doi 10.1021/om800704a
_journal_volume 27
_journal_year 2008
_chemical_formula_sum 'C49.5 H54 Fe N4 Ni2'
_chemical_formula_weight 878.24
_chemical_name_systematic
; 
 ? 
;
_space_group_IT_number 2
_symmetry_cell_setting triclinic
_symmetry_space_group_name_Hall '-P 1'
_symmetry_space_group_name_H-M 'P -1'
_atom_sites_solution_hydrogens geom
_atom_sites_solution_primary direct
_atom_sites_solution_secondary difmap
_audit_creation_method SHELXL-97
_cell_angle_alpha 72.868(2)
_cell_angle_beta 81.398(2)
_cell_angle_gamma 76.811(2)
_cell_formula_units_Z 2
_cell_length_a 10.5506(9)
_cell_length_b 11.7665(10)
_cell_length_c 18.0307(16)
_cell_measurement_reflns_used 3946
_cell_measurement_temperature 293(2)
_cell_measurement_theta_max 51.745
_cell_measurement_theta_min 4.747
_cell_volume 2074.5(3)
_computing_cell_refinement 'Bruker SMART'
_computing_data_collection 'Bruker SMART'
_computing_data_reduction 'Bruker SHELXTL'
_computing_molecular_graphics 'Bruker SHELXTL'
_computing_publication_material 'Bruker SHELXTL'
_computing_structure_refinement 'SHELXL-97 (Sheldrick, 1997)'
_computing_structure_solution 'SHELXS-97 (Sheldrick, 1990)'
_diffrn_ambient_temperature 293(2)
_diffrn_measured_fraction_theta_full 0.970
_diffrn_measured_fraction_theta_max 0.970
_diffrn_measurement_device_type 'CCD area detector'
_diffrn_measurement_method 'phi and omega scans'
_diffrn_radiation_monochromator graphite
_diffrn_radiation_source 'fine-focus sealed tube'
_diffrn_radiation_type MoK\a
_diffrn_radiation_wavelength 0.71073
_diffrn_reflns_av_R_equivalents 0.0532
_diffrn_reflns_av_sigmaI/netI 0.0773
_diffrn_reflns_limit_h_max 13
_diffrn_reflns_limit_h_min -13
_diffrn_reflns_limit_k_max 15
_diffrn_reflns_limit_k_min -14
_diffrn_reflns_limit_l_max 23
_diffrn_reflns_limit_l_min -17
_diffrn_reflns_number 12267
_diffrn_reflns_theta_full 27.00
_diffrn_reflns_theta_max 27.00
_diffrn_reflns_theta_min 1.85
_exptl_absorpt_coefficient_mu 1.283
_exptl_absorpt_correction_T_max 1.00000
_exptl_absorpt_correction_T_min 0.80472
_exptl_absorpt_correction_type empirical
_exptl_absorpt_process_details sadabs
_exptl_crystal_colour red
_exptl_crystal_density_diffrn 1.406
_exptl_crystal_density_method 'not measured'
_exptl_crystal_description prismatic
_exptl_crystal_F_000 922
_exptl_crystal_size_max 0.400
_exptl_crystal_size_mid 0.229
_exptl_crystal_size_min 0.072
_refine_diff_density_max 0.476
_refine_diff_density_min -0.311
_refine_diff_density_rms 0.064
_refine_ls_extinction_method none
_refine_ls_goodness_of_fit_ref 0.850
_refine_ls_hydrogen_treatment constr
_refine_ls_matrix_type full
_refine_ls_number_parameters 525
_refine_ls_number_reflns 8772
_refine_ls_number_restraints 4
_refine_ls_restrained_S_all 0.850
_refine_ls_R_factor_all 0.0564
_refine_ls_R_factor_gt 0.0390
_refine_ls_shift/su_max 0.056
_refine_ls_shift/su_mean 0.005
_refine_ls_structure_factor_coef Fsqd
_refine_ls_weighting_details 'calc w=1/[\s^2^(Fo^2^)+(0.0367P)^2^+0.0000P] where P=(Fo^2^+2Fc^2^)/3'
_refine_ls_weighting_scheme calc
_refine_ls_wR_factor_gt 0.0840
_refine_ls_wR_factor_ref 0.0878
_reflns_number_gt 5918
_reflns_number_total 8772
_reflns_threshold_expression >2sigma(I)
_cod_data_source_file om800704a_si_001.cif
_cod_data_source_block cd27347
_cod_depositor_comments
;
The following automatic conversions were performed:

'_symmetry_cell_setting' value 'Triclinic' changed to 'triclinic'
according to /home/saulius/struct/CIF-dictionaries/cif_core.dic
dictionary named 'cif_core.dic' version 2.4.1 from 2010-06-29.

Automatic conversion script
Id: cif_fix_values 1715 2011-07-08 13:25:40Z adriana 
;
_cod_original_sg_symbol_H-M P-1
_cod_original_formula_sum 'C49.50 H54 Fe N4 Ni2'
_cod_database_code 4072252

loop_
_symmetry_equiv_pos_as_xyz
'x, y, z'
'-x, -y, -z'

loop_
_atom_site_label
_atom_site_type_symbol
_atom_site_fract_x
_atom_site_fract_y
_atom_site_fract_z
_atom_site_U_iso_or_equiv
_atom_site_adp_type
_atom_site_occupancy
_atom_site_symmetry_multiplicity
_atom_site_calc_flag
_atom_site_refinement_flags
Ni1 Ni 0.05880(3) 1.10890(3) 0.256200(18) 0.03677(10) Uani 1 1 d .
Ni2 Ni -0.11711(3) 0.94564(3) 0.225234(18) 0.03355(10) Uani 1 1 d .
Fe1 Fe 0.51306(4) 0.49897(3) 0.32067(2) 0.04272(11) Uani 1 1 d .
N1 N -0.0361(2) 0.89111(17) 0.31983(11) 0.0338(5) Uani 1 1 d .
N2 N 0.0465(2) 0.95836(18) 0.33013(11) 0.0342(5) Uani 1 1 d .
N3 N 0.0471(2) 0.95504(18) 0.16659(11) 0.0343(5) Uani 1 1 d .
N4 N 0.1198(2) 1.03138(18) 0.17579(12) 0.0370(5) Uani 1 1 d .
C1 C -0.0235(2) 0.7864(2) 0.37636(14) 0.0344(6) Uani 1 1 d .
C2 C 0.0675(2) 0.7843(2) 0.42537(14) 0.0352(6) Uani 1 1 d .
C3 C 0.1086(2) 0.8940(2) 0.39406(14) 0.0347(6) Uani 1 1 d .
C4 C -0.1038(3) 0.6943(2) 0.38126(16) 0.0495(7) Uani 1 1 d .
H4A H -0.1857 0.7121 0.4110 0.074 Uiso 1 1 calc R
H4B H -0.0576 0.6150 0.4062 0.074 Uiso 1 1 calc R
H4C H -0.1198 0.6967 0.3297 0.074 Uiso 1 1 calc R
C5 C 0.2006(3) 0.9467(2) 0.42237(15) 0.0376(6) Uani 1 1 d .
C6 C 0.3050(3) 0.9880(3) 0.37429(17) 0.0512(8) Uani 1 1 d .
H6 H 0.3249 0.9732 0.3255 0.061 Uiso 1 1 calc R
C7 C 0.3801(3) 1.0507(3) 0.3977(2) 0.0658(9) Uani 1 1 d .
H7 H 0.4486 1.0799 0.3642 0.079 Uiso 1 1 calc R
C8 C 0.3538(3) 1.0704(3) 0.4707(2) 0.0695(10) Uani 1 1 d .
H8 H 0.4036 1.1136 0.4863 0.083 Uiso 1 1 calc R
C9 C 0.2537(3) 1.0257(3) 0.52018(19) 0.0605(9) Uani 1 1 d .
H9 H 0.2370 1.0372 0.5699 0.073 Uiso 1 1 calc R
C10 C 0.1769(3) 0.9634(3) 0.49648(16) 0.0474(7) Uani 1 1 d .
H10 H 0.1095 0.9330 0.5304 0.057 Uiso 1 1 calc R
C11 C 0.2349(3) 1.0149(2) 0.13295(14) 0.0378(6) Uani 1 1 d .
C12 C 0.2386(2) 0.9269(2) 0.09496(13) 0.0349(6) Uani 1 1 d .
C13 C 0.1180(2) 0.8913(2) 0.11814(13) 0.0324(6) Uani 1 1 d .
C14 C 0.3377(3) 1.0856(3) 0.13000(18) 0.0589(9) Uani 1 1 d .
H14A H 0.3068 1.1408 0.1618 0.088 Uiso 1 1 calc R
H14B H 0.3567 1.1305 0.0772 0.088 Uiso 1 1 calc R
H14C H 0.4156 1.0309 0.1492 0.088 Uiso 1 1 calc R
C15 C 0.0646(2) 0.7979(2) 0.10050(14) 0.0371(6) Uani 1 1 d .
C16 C 0.0411(3) 0.6972(2) 0.15879(17) 0.0495(7) Uani 1 1 d .
H16 H 0.0634 0.6870 0.2087 0.059 Uiso 1 1 calc R
C17 C -0.0144(3) 0.6113(3) 0.1450(2) 0.0714(10) Uani 1 1 d .
H17 H -0.0296 0.5439 0.1852 0.086 Uiso 1 1 calc R
C18 C -0.0472(4) 0.6259(4) 0.0717(3) 0.0905(13) Uani 1 1 d .
H18 H -0.0850 0.5683 0.0619 0.109 Uiso 1 1 calc R
C19 C -0.0241(4) 0.7252(4) 0.0129(2) 0.0862(12) Uani 1 1 d .
H19 H -0.0462 0.7346 -0.0369 0.103 Uiso 1 1 calc R
C20 C 0.0316(3) 0.8121(3) 0.02660(18) 0.0597(9) Uani 1 1 d .
H20 H 0.0467 0.8794 -0.0137 0.072 Uiso 1 1 calc R
C21 C 0.1194(3) 0.6810(2) 0.49162(14) 0.0435(7) Uani 1 1 d .
H21A H 0.0528 0.6328 0.5138 0.052 Uiso 1 1 calc R
H21B H 0.1376 0.7132 0.5318 0.052 Uiso 1 1 calc R
C22 C 0.2437(3) 0.5991(2) 0.46750(15) 0.0455(7) Uani 1 1 d .
H22A H 0.3102 0.6475 0.4454 0.055 Uiso 1 1 calc R
H22B H 0.2754 0.5382 0.5137 0.055 Uiso 1 1 calc R
C23 C 0.2255(3) 0.5363(2) 0.40923(16) 0.0456(7) Uani 1 1 d .
H23A H 0.1581 0.4890 0.4315 0.055 Uiso 1 1 calc R
H23B H 0.1936 0.5978 0.3633 0.055 Uiso 1 1 calc R
C24 C 0.3532(3) 0.8726(2) 0.04828(14) 0.0417(6) Uani 1 1 d .
H24A H 0.3852 0.9372 0.0078 0.050 Uiso 1 1 calc R
H24B H 0.3249 0.8215 0.0231 0.050 Uiso 1 1 calc R
C25 C 0.4642(3) 0.7979(3) 0.09733(15) 0.0471(7) Uani 1 1 d .
H25A H 0.4929 0.8495 0.1219 0.057 Uiso 1 1 calc R
H25B H 0.5372 0.7696 0.0634 0.057 Uiso 1 1 calc R
C26 C 0.4271(3) 0.6891(2) 0.16009(16) 0.0503(7) Uani 1 1 d .
H26A H 0.3378 0.7113 0.1814 0.060 Uiso 1 1 calc R
H26B H 0.4305 0.6240 0.1366 0.060 Uiso 1 1 calc R
C27 C 0.0618(4) 1.2880(2) 0.19671(18) 0.0583(9) Uani 1 1 d .
H27 H 0.0990 1.3162 0.1429 0.070 Uiso 1 1 calc R
C28 C -0.0711(4) 1.2835(3) 0.2196(2) 0.0637(9) Uani 1 1 d .
H28 H -0.1409 1.3035 0.1849 0.076 Uiso 1 1 calc R
C29 C -0.0838(3) 1.2415(3) 0.3001(2) 0.0623(9) Uani 1 1 d .
H29 H -0.1645 1.2276 0.3330 0.075 Uiso 1 1 calc R
C30 C 0.0407(3) 1.2284(3) 0.32608(18) 0.0588(9) Uani 1 1 d .
H30 H 0.0599 1.2043 0.3807 0.071 Uiso 1 1 calc R
C31 C 0.1275(3) 1.2630(3) 0.26297(19) 0.0576(8) Uani 1 1 d .
H31 H 0.2186 1.2682 0.2643 0.069 Uiso 1 1 calc R
C32 C -0.2800(3) 0.8838(3) 0.20350(18) 0.0518(8) Uani 1 1 d .
H32 H -0.2839 0.8003 0.2061 0.062 Uiso 1 1 calc R
C33 C -0.2400(3) 0.9698(3) 0.13895(17) 0.0532(8) Uani 1 1 d .
H33 H -0.2117 0.9579 0.0870 0.064 Uiso 1 1 calc R
C34 C -0.2607(3) 1.0830(3) 0.15831(19) 0.0583(8) Uani 1 1 d .
H34 H -0.2462 1.1607 0.1227 0.070 Uiso 1 1 calc R
C35 C -0.3062(3) 1.0630(3) 0.2354(2) 0.0588(8) Uani 1 1 d .
H35 H -0.3294 1.1235 0.2652 0.071 Uiso 1 1 calc R
C36 C -0.3121(3) 0.9385(3) 0.26446(17) 0.0553(8) Uani 1 1 d .
H36 H -0.3437 0.8992 0.3177 0.066 Uiso 1 1 calc R
C37 C 0.3434(3) 0.4548(2) 0.38400(17) 0.0458(7) Uani 1 1 d .
C38 C 0.3639(3) 0.4219(3) 0.31235(18) 0.0539(8) Uani 1 1 d .
H38 H 0.3045 0.4509 0.2709 0.065 Uiso 1 1 calc R
C39 C 0.4846(3) 0.3399(3) 0.3119(2) 0.0698(10) Uani 1 1 d .
H39 H 0.5230 0.3021 0.2698 0.084 Uiso 1 1 calc R
C40 C 0.5399(3) 0.3209(3) 0.3814(2) 0.0699(10) Uani 1 1 d .
H40 H 0.6236 0.2681 0.3963 0.084 Uiso 1 1 calc R
C41 C 0.4546(3) 0.3915(3) 0.42609(18) 0.0545(8) Uani 1 1 d .
H41 H 0.4696 0.3969 0.4772 0.065 Uiso 1 1 calc R
C42 C 0.5145(3) 0.6445(2) 0.22470(15) 0.0413(7) Uani 1 1 d .
C43 C 0.4931(3) 0.6827(2) 0.29341(16) 0.0457(7) Uani 1 1 d .
H43 H 0.4164 0.7393 0.3080 0.055 Uiso 1 1 calc R
C44 C 0.6007(3) 0.6247(3) 0.33799(17) 0.0574(9) Uani 1 1 d .
H44 H 0.6113 0.6344 0.3887 0.069 Uiso 1 1 calc R
C45 C 0.6892(3) 0.5506(3) 0.29787(19) 0.0594(9) Uani 1 1 d .
H45 H 0.7727 0.5000 0.3152 0.071 Uiso 1 1 calc R
C46 C 0.6375(3) 0.5634(3) 0.22720(17) 0.0515(8) Uani 1 1 d .
H46 H 0.6785 0.5220 0.1873 0.062 Uiso 1 1 calc R
C48 C 0.5607(9) 0.4154(5) 0.0432(4) 0.1133(16) Uani 1 1 d D
C50 C 0.3238(10) 0.4552(10) 0.0605(6) 0.147(4) Uani 1 1 d D
C47 C 0.5616(12) 0.5165(10) -0.0201(6) 0.102(3) Uani 0.50 1 d PD
C51 C 0.3249(15) 0.5580(12) -0.0045(10) 0.139(5) Uani 0.50 1 d PD
C49 C 0.4470(18) 0.3862(11) 0.0873(7) 0.141(7) Uani 0.50 1 d PD

loop_
_atom_site_aniso_label
_atom_site_aniso_U_11
_atom_site_aniso_U_22
_atom_site_aniso_U_33
_atom_site_aniso_U_23
_atom_site_aniso_U_13
_atom_site_aniso_U_12
Ni1 0.0459(2) 0.03077(19) 0.03515(19) -0.00921(14) 0.00011(15) -0.01246(16)
Ni2 0.02975(19) 0.03682(19) 0.03329(19) -0.00691(14) -0.00330(14) -0.00799(15)
Fe1 0.0371(2) 0.0357(2) 0.0503(2) -0.00376(18) -0.00300(18) -0.00786(18)
N1 0.0366(13) 0.0337(12) 0.0317(11) -0.0048(9) -0.0048(9) -0.0119(10)
N2 0.0360(13) 0.0351(12) 0.0347(12) -0.0091(10) -0.0045(10) -0.0126(10)
N3 0.0342(13) 0.0361(12) 0.0355(12) -0.0102(10) -0.0039(10) -0.0115(10)
N4 0.0390(13) 0.0369(12) 0.0388(12) -0.0117(10) 0.0010(10) -0.0158(10)
C1 0.0356(15) 0.0316(14) 0.0343(14) -0.0052(11) -0.0003(11) -0.0101(12)
C2 0.0354(15) 0.0387(15) 0.0290(14) -0.0052(11) -0.0022(11) -0.0080(12)
C3 0.0334(15) 0.0402(15) 0.0299(14) -0.0089(12) 0.0007(11) -0.0094(12)
C4 0.0488(19) 0.0455(17) 0.0521(18) 0.0022(14) -0.0105(14) -0.0211(14)
C5 0.0347(15) 0.0408(15) 0.0387(15) -0.0114(12) -0.0066(12) -0.0070(12)
C6 0.0459(19) 0.0582(19) 0.0532(18) -0.0173(15) -0.0008(15) -0.0168(15)
C7 0.045(2) 0.072(2) 0.086(3) -0.019(2) -0.0022(18) -0.0272(18)
C8 0.058(2) 0.075(2) 0.095(3) -0.040(2) -0.023(2) -0.0182(19)
C9 0.059(2) 0.074(2) 0.060(2) -0.0351(18) -0.0190(17) -0.0053(18)
C10 0.0433(18) 0.0581(19) 0.0445(17) -0.0193(14) -0.0098(13) -0.0064(14)
C11 0.0371(16) 0.0393(15) 0.0356(15) -0.0052(12) 0.0018(12) -0.0146(12)
C12 0.0363(15) 0.0397(15) 0.0264(13) -0.0064(11) -0.0017(11) -0.0066(12)
C13 0.0365(15) 0.0320(14) 0.0272(13) -0.0053(11) -0.0053(11) -0.0057(11)
C14 0.054(2) 0.068(2) 0.064(2) -0.0253(17) 0.0142(16) -0.0332(17)
C15 0.0356(15) 0.0377(15) 0.0381(15) -0.0129(12) -0.0016(12) -0.0050(12)
C16 0.059(2) 0.0427(17) 0.0484(18) -0.0145(14) 0.0028(15) -0.0151(15)
C17 0.079(3) 0.052(2) 0.090(3) -0.0286(19) 0.015(2) -0.0273(19)
C18 0.085(3) 0.087(3) 0.132(4) -0.067(3) -0.003(3) -0.035(2)
C19 0.105(3) 0.098(3) 0.083(3) -0.048(3) -0.033(2) -0.026(3)
C20 0.075(2) 0.065(2) 0.0468(18) -0.0222(16) -0.0108(16) -0.0152(18)
C21 0.0497(18) 0.0448(16) 0.0311(14) -0.0024(12) -0.0056(13) -0.0084(14)
C22 0.0459(18) 0.0452(17) 0.0387(16) 0.0012(13) -0.0126(13) -0.0065(14)
C23 0.0353(16) 0.0478(17) 0.0491(17) -0.0050(14) -0.0041(13) -0.0090(13)
C24 0.0397(16) 0.0502(17) 0.0304(14) -0.0066(12) -0.0005(12) -0.0065(13)
C25 0.0412(17) 0.0536(18) 0.0400(16) -0.0074(14) 0.0012(13) -0.0059(14)
C26 0.0524(19) 0.0477(18) 0.0509(18) -0.0058(14) -0.0152(15) -0.0127(15)
C27 0.091(3) 0.0322(16) 0.0516(19) -0.0075(14) -0.0009(18) -0.0200(17)
C28 0.079(3) 0.0340(17) 0.079(3) -0.0173(16) -0.030(2) 0.0037(17)
C29 0.065(2) 0.0476(19) 0.069(2) -0.0244(17) 0.0114(18) -0.0016(17)
C30 0.084(3) 0.0481(19) 0.0520(19) -0.0265(16) -0.0040(18) -0.0126(18)
C31 0.074(2) 0.0422(18) 0.068(2) -0.0217(16) -0.0037(19) -0.0271(17)
C32 0.0358(17) 0.0567(19) 0.066(2) -0.0112(17) -0.0143(15) -0.0155(15)
C33 0.0429(18) 0.072(2) 0.0434(17) -0.0105(16) -0.0185(14) -0.0056(16)
C34 0.0437(19) 0.0484(19) 0.069(2) 0.0086(16) -0.0204(16) -0.0049(15)
C35 0.0377(18) 0.062(2) 0.077(2) -0.0292(18) -0.0061(16) 0.0049(15)
C36 0.0276(16) 0.076(2) 0.0524(19) -0.0036(17) -0.0010(14) -0.0099(15)
C37 0.0365(17) 0.0398(16) 0.0574(18) -0.0041(14) -0.0014(14) -0.0135(13)
C38 0.055(2) 0.0431(18) 0.069(2) -0.0200(15) 0.0000(16) -0.0170(16)
C39 0.067(3) 0.0411(19) 0.100(3) -0.0277(19) 0.018(2) -0.0144(18)
C40 0.050(2) 0.0362(18) 0.099(3) 0.0072(18) 0.004(2) 0.0005(15)
C41 0.0464(19) 0.0431(18) 0.0584(19) 0.0089(14) -0.0050(15) -0.0074(15)
C42 0.0390(17) 0.0381(15) 0.0449(16) -0.0042(13) -0.0056(13) -0.0119(13)
C43 0.0527(19) 0.0340(15) 0.0480(17) -0.0057(13) -0.0010(14) -0.0127(14)
C44 0.071(2) 0.060(2) 0.0450(18) -0.0010(15) -0.0124(17) -0.0338(19)
C45 0.0418(19) 0.061(2) 0.067(2) 0.0077(17) -0.0171(17) -0.0176(16)
C46 0.0454(19) 0.0484(18) 0.0550(19) -0.0089(14) 0.0080(15) -0.0126(15)
C48 0.141(6) 0.076(4) 0.126(5) -0.034(4) -0.030(4) -0.004(4)
C50 0.172(8) 0.184(9) 0.205(9) -0.104(7) 0.068(7) -0.083(7)
C47 0.112(10) 0.098(8) 0.129(9) -0.085(8) 0.049(7) -0.055(7)
C51 0.091(9) 0.135(11) 0.228(17) -0.123(12) -0.011(10) 0.000(9)
C49 0.23(2) 0.099(9) 0.086(8) -0.019(7) 0.015(12) -0.104(13)

loop_
_atom_type_symbol
_atom_type_description
_atom_type_scat_dispersion_real
_atom_type_scat_dispersion_imag
_atom_type_scat_source
C C 0.0033 0.0016 'International Tables Vol C Tables 4.2.6.8 and 6.1.1.4'
H H 0.0000 0.0000 'International Tables Vol C Tables 4.2.6.8 and 6.1.1.4'
N N 0.0061 0.0033 'International Tables Vol C Tables 4.2.6.8 and 6.1.1.4'
Fe Fe 0.3463 0.8444 'International Tables Vol C Tables 4.2.6.8 and 6.1.1.4'
Ni Ni 0.3393 1.1124 'International Tables Vol C Tables 4.2.6.8 and 6.1.1.4'

loop_
_geom_angle_atom_site_label_1
_geom_angle_atom_site_label_2
_geom_angle_atom_site_label_3
_geom_angle
_geom_angle_site_symmetry_1
_geom_angle_site_symmetry_3
N4 Ni1 N2 91.26(8) . .
N4 Ni1 C27 101.27(11) . .
N2 Ni1 C27 167.40(11) . .
N4 Ni1 C30 160.47(11) . .
N2 Ni1 C30 103.28(10) . .
C27 Ni1 C30 64.23(12) . .
N4 Ni1 C31 122.90(11) . .
N2 Ni1 C31 131.69(11) . .
C27 Ni1 C31 38.61(11) . .
C30 Ni1 C31 37.68(11) . .
N4 Ni1 C29 148.61(12) . .
N2 Ni1 C29 105.18(11) . .
C27 Ni1 C29 64.40(13) . .
C30 Ni1 C29 38.95(12) . .
C31 Ni1 C29 64.15(13) . .
N4 Ni1 C28 114.12(11) . .
N2 Ni1 C28 135.88(12) . .
C27 Ni1 C28 38.72(12) . .
C30 Ni1 C28 63.57(12) . .
C31 Ni1 C28 63.87(13) . .
C29 Ni1 C28 37.35(11) . .
N1 Ni2 N3 91.00(9) . .
N1 Ni2 C36 102.04(10) . .
N3 Ni2 C36 166.52(10) . .
N1 Ni2 C33 163.43(10) . .
N3 Ni2 C33 102.06(10) . .
C36 Ni2 C33 64.50(12) . .
N1 Ni2 C32 125.27(10) . .
N3 Ni2 C32 129.66(10) . .
C36 Ni2 C32 38.50(11) . .
C33 Ni2 C32 38.16(11) . .
N1 Ni2 C34 145.19(11) . .
N3 Ni2 C34 106.85(11) . .
C36 Ni2 C34 63.92(11) . .
C33 Ni2 C34 39.52(11) . .
C32 Ni2 C34 64.42(11) . .
N1 Ni2 C35 112.04(11) . .
N3 Ni2 C35 138.11(11) . .
C36 Ni2 C35 38.80(11) . .
C33 Ni2 C35 64.25(12) . .
C32 Ni2 C35 64.27(12) . .
C34 Ni2 C35 36.97(11) . .
C39 Fe1 C44 160.96(15) . .
C39 Fe1 C38 40.83(12) . .
C44 Fe1 C38 157.48(14) . .
C39 Fe1 C45 124.02(14) . .
C44 Fe1 C45 40.24(12) . .
C38 Fe1 C45 159.99(13) . .
C39 Fe1 C40 40.41(13) . .
C44 Fe1 C40 125.40(15) . .
C38 Fe1 C40 68.41(14) . .
C45 Fe1 C40 108.47(13) . .
C39 Fe1 C43 156.37(15) . .
C44 Fe1 C43 40.65(11) . .
C38 Fe1 C43 120.98(12) . .
C45 Fe1 C43 68.23(12) . .
C40 Fe1 C43 161.85(14) . .
C39 Fe1 C46 107.22(13) . .
C44 Fe1 C46 67.69(12) . .
C38 Fe1 C46 123.00(12) . .
C45 Fe1 C46 40.61(11) . .
C40 Fe1 C46 122.16(13) . .
C43 Fe1 C46 67.79(11) . .
C39 Fe1 C41 68.04(14) . .
C44 Fe1 C41 109.37(12) . .
C38 Fe1 C41 68.40(12) . .
C45 Fe1 C41 122.90(12) . .
C40 Fe1 C41 40.38(12) . .
C43 Fe1 C41 125.21(12) . .
C46 Fe1 C41 158.02(12) . .
C39 Fe1 C42 120.71(14) . .
C44 Fe1 C42 68.28(11) . .
C38 Fe1 C42 105.95(12) . .
C45 Fe1 C42 68.72(11) . .
C40 Fe1 C42 156.79(14) . .
C43 Fe1 C42 40.38(10) . .
C46 Fe1 C42 40.69(11) . .
C41 Fe1 C42 160.47(12) . .
C39 Fe1 C37 68.60(12) . .
C44 Fe1 C37 122.66(13) . .
C38 Fe1 C37 40.86(11) . .
C45 Fe1 C37 158.16(13) . .
C40 Fe1 C37 68.46(12) . .
C43 Fe1 C37 107.56(11) . .
C46 Fe1 C37 159.58(12) . .
C41 Fe1 C37 40.75(11) . .
C42 Fe1 C37 122.89(11) . .
C1 N1 N2 108.58(19) . .
C1 N1 Ni2 133.02(17) . .
N2 N1 Ni2 117.31(15) . .
C3 N2 N1 107.32(19) . .
C3 N2 Ni1 133.53(16) . .
N1 N2 Ni1 119.07(15) . .
C13 N3 N4 108.14(19) . .
C13 N3 Ni2 132.15(16) . .
N4 N3 Ni2 119.48(15) . .
C11 N4 N3 108.16(19) . .
C11 N4 Ni1 133.44(17) . .
N3 N4 Ni1 116.98(15) . .
N1 C1 C2 109.5(2) . .
N1 C1 C4 121.0(2) . .
C2 C1 C4 129.5(2) . .
C3 C2 C1 104.5(2) . .
C3 C2 C21 127.9(2) . .
C1 C2 C21 127.3(2) . .
N2 C3 C2 110.1(2) . .
N2 C3 C5 119.8(2) . .
C2 C3 C5 130.0(2) . .
C1 C4 H4A 109.5 . .
C1 C4 H4B 109.5 . .
H4A C4 H4B 109.5 . .
C1 C4 H4C 109.5 . .
H4A C4 H4C 109.5 . .
H4B C4 H4C 109.5 . .
C6 C5 C10 118.8(2) . .
C6 C5 C3 121.3(2) . .
C10 C5 C3 119.8(2) . .
C7 C6 C5 120.9(3) . .
C7 C6 H6 119.6 . .
C5 C6 H6 119.6 . .
C6 C7 C8 120.1(3) . .
C6 C7 H7 119.9 . .
C8 C7 H7 119.9 . .
C9 C8 C7 119.6(3) . .
C9 C8 H8 120.2 . .
C7 C8 H8 120.2 . .
C8 C9 C10 120.4(3) . .
C8 C9 H9 119.8 . .
C10 C9 H9 119.8 . .
C5 C10 C9 120.1(3) . .
C5 C10 H10 119.9 . .
C9 C10 H10 119.9 . .
N4 C11 C12 109.8(2) . .
N4 C11 C14 121.7(2) . .
C12 C11 C14 128.5(2) . .
C11 C12 C13 104.5(2) . .
C11 C12 C24 126.9(2) . .
C13 C12 C24 128.2(2) . .
N3 C13 C12 109.4(2) . .
N3 C13 C15 119.6(2) . .
C12 C13 C15 130.9(2) . .
C11 C14 H14A 109.5 . .
C11 C14 H14B 109.5 . .
H14A C14 H14B 109.5 . .
C11 C14 H14C 109.5 . .
H14A C14 H14C 109.5 . .
H14B C14 H14C 109.5 . .
C16 C15 C20 118.8(3) . .
C16 C15 C13 120.1(2) . .
C20 C15 C13 121.0(2) . .
C17 C16 C15 121.5(3) . .
C17 C16 H16 119.2 . .
C15 C16 H16 119.2 . .
C18 C17 C16 119.4(3) . .
C18 C17 H17 120.3 . .
C16 C17 H17 120.3 . .
C17 C18 C19 119.9(3) . .
C17 C18 H18 120.1 . .
C19 C18 H18 120.1 . .
C18 C19 C20 120.8(3) . .
C18 C19 H19 119.6 . .
C20 C19 H19 119.6 . .
C15 C20 C19 119.5(3) . .
C15 C20 H20 120.2 . .
C19 C20 H20 120.2 . .
C2 C21 C22 113.2(2) . .
C2 C21 H21A 108.9 . .
C22 C21 H21A 108.9 . .
C2 C21 H21B 108.9 . .
C22 C21 H21B 108.9 . .
H21A C21 H21B 107.7 . .
C23 C22 C21 114.0(2) . .
C23 C22 H22A 108.7 . .
C21 C22 H22A 108.7 . .
C23 C22 H22B 108.7 . .
C21 C22 H22B 108.7 . .
H22A C22 H22B 107.6 . .
C37 C23 C22 116.3(2) . .
C37 C23 H23A 108.2 . .
C22 C23 H23A 108.2 . .
C37 C23 H23B 108.2 . .
C22 C23 H23B 108.2 . .
H23A C23 H23B 107.4 . .
C12 C24 C25 112.9(2) . .
C12 C24 H24A 109.0 . .
C25 C24 H24A 109.0 . .
C12 C24 H24B 109.0 . .
C25 C24 H24B 109.0 . .
H24A C24 H24B 107.8 . .
C24 C25 C26 113.6(2) . .
C24 C25 H25A 108.8 . .
C26 C25 H25A 108.8 . .
C24 C25 H25B 108.8 . .
C26 C25 H25B 108.8 . .
H25A C25 H25B 107.7 . .
C42 C26 C25 112.8(2) . .
C42 C26 H26A 109.0 . .
C25 C26 H26A 109.0 . .
C42 C26 H26B 109.0 . .
C25 C26 H26B 109.0 . .
H26A C26 H26B 107.8 . .
C31 C27 C28 109.0(3) . .
C31 C27 Ni1 73.53(17) . .
C28 C27 Ni1 74.64(17) . .
C31 C27 H27 125.2 . .
C28 C27 H27 125.2 . .
Ni1 C27 H27 125.2 . .
C29 C28 C27 107.2(3) . .
C29 C28 Ni1 70.41(18) . .
C27 C28 Ni1 66.64(17) . .
C29 C28 H28 126.4 . .
C27 C28 H28 126.4 . .
Ni1 C28 H28 126.4 . .
C28 C29 C30 107.1(3) . .
C28 C29 Ni1 72.24(18) . .
C30 C29 Ni1 69.00(17) . .
C28 C29 H29 126.4 . .
C30 C29 H29 126.4 . .
Ni1 C29 H29 126.4 . .
C31 C30 C29 109.3(3) . .
C31 C30 Ni1 72.43(16) . .
C29 C30 Ni1 72.05(17) . .
C31 C30 H30 125.3 . .
C29 C30 H30 125.3 . .
Ni1 C30 H30 125.3 . .
C30 C31 C27 106.8(3) . .
C30 C31 Ni1 69.88(16) . .
C27 C31 Ni1 67.86(15) . .
C30 C31 H31 126.6 . .
C27 C31 H31 126.6 . .
Ni1 C31 H31 126.6 . .
C33 C32 C36 106.7(3) . .
C33 C32 Ni2 68.88(16) . .
C36 C32 Ni2 68.64(16) . .
C33 C32 H32 126.7 . .
C36 C32 H32 126.7 . .
Ni2 C32 H32 126.7 . .
C32 C33 C34 108.6(3) . .
C32 C33 Ni2 72.96(16) . .
C34 C33 Ni2 72.79(16) . .
C32 C33 H33 125.5 . .
C34 C33 H33 125.5 . .
Ni2 C33 H33 125.5 . .
C35 C34 C33 107.5(3) . .
C35 C34 Ni2 72.05(17) . .
C33 C34 Ni2 67.69(16) . .
C35 C34 H34 126.2 . .
C33 C34 H34 126.2 . .
Ni2 C34 H34 126.2 . .
C34 C35 C36 107.4(3) . .
C34 C35 Ni2 70.99(17) . .
C36 C35 Ni2 67.42(16) . .
C34 C35 H35 126.3 . .
C36 C35 H35 126.3 . .
Ni2 C35 H35 126.3 . .
C32 C36 C35 109.4(3) . .
C32 C36 Ni2 72.86(16) . .
C35 C36 Ni2 73.78(16) . .
C32 C36 H36 125.1 . .
C35 C36 H36 125.1 . .
Ni2 C36 H36 125.1 . .
C41 C37 C38 106.6(3) . .
C41 C37 C23 127.9(3) . .
C38 C37 C23 125.4(3) . .
C41 C37 Fe1 69.08(15) . .
C38 C37 Fe1 68.50(16) . .
C23 C37 Fe1 128.82(19) . .
C39 C38 C37 108.0(3) . .
C39 C38 Fe1 69.05(18) . .
C37 C38 Fe1 70.64(15) . .
C39 C38 H38 126.0 . .
C37 C38 H38 126.0 . .
Fe1 C38 H38 126.0 . .
C40 C39 C38 108.8(3) . .
C40 C39 Fe1 70.51(18) . .
C38 C39 Fe1 70.12(16) . .
C40 C39 H39 125.6 . .
C38 C39 H39 125.6 . .
Fe1 C39 H39 125.6 . .
C39 C40 C41 108.1(3) . .
C39 C40 Fe1 69.08(18) . .
C41 C40 Fe1 70.18(17) . .
C39 C40 H40 126.0 . .
C41 C40 H40 126.0 . .
Fe1 C40 H40 126.0 . .
C40 C41 C37 108.5(3) . .
C40 C41 Fe1 69.44(17) . .
C37 C41 Fe1 70.17(16) . .
C40 C41 H41 125.7 . .
C37 C41 H41 125.7 . .
Fe1 C41 H41 125.7 . .
C43 C42 C46 107.0(3) . .
C43 C42 C26 125.3(3) . .
C46 C42 C26 127.5(3) . .
C43 C42 Fe1 69.56(15) . .
C46 C42 Fe1 69.60(16) . .
C26 C42 Fe1 129.08(18) . .
C42 C43 C44 108.3(3) . .
C42 C43 Fe1 70.07(15) . .
C44 C43 Fe1 69.36(17) . .
C42 C43 H43 125.9 . .
C44 C43 H43 125.9 . .
Fe1 C43 H43 125.9 . .
C45 C44 C43 108.6(3) . .
C45 C44 Fe1 69.96(17) . .
C43 C44 Fe1 70.00(16) . .
C45 C44 H44 125.7 . .
C43 C44 H44 125.7 . .
Fe1 C44 H44 125.7 . .
C44 C45 C46 107.6(3) . .
C44 C45 Fe1 69.80(17) . .
C46 C45 Fe1 70.13(16) . .
C44 C45 H45 126.2 . .
C46 C45 H45 126.2 . .
Fe1 C45 H45 126.2 . .
C45 C46 C42 108.5(3) . .
C45 C46 Fe1 69.26(16) . .
C42 C46 Fe1 69.71(16) . .
C45 C46 H46 125.8 . .
C42 C46 H46 125.8 . .
Fe1 C46 H46 125.8 . .
C51 C48 C47 59.5(8) 2_665 .
C51 C48 C49 176.3(9) 2_665 .
C47 C48 C49 123.2(10) . .
C51 C48 C47 122.8(10) 2_665 2_665
C47 C48 C47 63.4(8) . 2_665
C49 C48 C47 60.1(8) . 2_665
C47 C50 C51 58.4(8) 2_665 .
C47 C50 C49 59.8(9) 2_665 .
C51 C50 C49 118.0(10) . .
C51 C47 C50 62.4(8) 2_665 2_665
C51 C47 C48 59.1(10) 2_665 .
C50 C47 C48 121.5(13) 2_665 .
C51 C47 C49 124.6(11) 2_665 2_665
C50 C47 C49 62.4(7) 2_665 2_665
C48 C47 C49 173.7(10) . 2_665
C51 C47 C48 175.0(11) 2_665 2_665
C50 C47 C48 121.8(12) 2_665 2_665
C48 C47 C48 116.6(8) . 2_665
C49 C47 C48 59.4(10) 2_665 2_665
C51 C47 C47 118.0(17) 2_665 2_665
C50 C47 C47 177.1(10) 2_665 2_665
C48 C47 C47 58.9(8) . 2_665
C49 C47 C47 116.9(17) 2_665 2_665
C48 C47 C47 57.7(9) 2_665 2_665
C48 C51 C47 61.4(8) 2_665 2_665
C48 C51 C50 120.5(12) 2_665 .
C47 C51 C50 59.2(8) 2_665 .
C47 C49 C48 60.5(7) 2_665 .
C47 C49 C50 57.8(8) 2_665 .
C48 C49 C50 118.3(10) . .

loop_
_geom_bond_atom_site_label_1
_geom_bond_atom_site_label_2
_geom_bond_distance
_geom_bond_site_symmetry_2
Ni1 N4 1.892(2) .
Ni1 N2 1.896(2) .
Ni1 C27 2.069(3) .
Ni1 C30 2.110(3) .
Ni1 C31 2.142(3) .
Ni1 C29 2.150(3) .
Ni1 C28 2.173(3) .
Ni2 N1 1.8955(19) .
Ni2 N3 1.898(2) .
Ni2 C36 2.085(3) .
Ni2 C33 2.087(3) .
Ni2 C32 2.139(3) .
Ni2 C34 2.155(3) .
Ni2 C35 2.168(3) .
Fe1 C39 2.017(3) .
Fe1 C44 2.031(3) .
Fe1 C38 2.031(3) .
Fe1 C45 2.033(3) .
Fe1 C40 2.035(3) .
Fe1 C43 2.039(3) .
Fe1 C46 2.044(3) .
Fe1 C41 2.045(3) .
Fe1 C42 2.046(3) .
Fe1 C37 2.059(3) .
N1 C1 1.342(3) .
N1 N2 1.367(2) .
N2 C3 1.348(3) .
N3 C13 1.349(3) .
N3 N4 1.365(2) .
N4 C11 1.345(3) .
C1 C2 1.390(3) .
C1 C4 1.497(3) .
C2 C3 1.387(3) .
C2 C21 1.497(3) .
C3 C5 1.482(3) .
C4 H4A 0.9600 .
C4 H4B 0.9600 .
C4 H4C 0.9600 .
C5 C6 1.383(4) .
C5 C10 1.386(3) .
C6 C7 1.380(4) .
C6 H6 0.9300 .
C7 C8 1.380(4) .
C7 H7 0.9300 .
C8 C9 1.372(4) .
C8 H8 0.9300 .
C9 C10 1.391(4) .
C9 H9 0.9300 .
C10 H10 0.9300 .
C11 C12 1.391(3) .
C11 C14 1.496(3) .
C12 C13 1.397(3) .
C12 C24 1.496(3) .
C13 C15 1.472(3) .
C14 H14A 0.9600 .
C14 H14B 0.9600 .
C14 H14C 0.9600 .
C15 C16 1.376(3) .
C15 C20 1.381(4) .
C16 C17 1.374(4) .
C16 H16 0.9300 .
C17 C18 1.368(5) .
C17 H17 0.9300 .
C18 C19 1.369(5) .
C18 H18 0.9300 .
C19 C20 1.384(4) .
C19 H19 0.9300 .
C20 H20 0.9300 .
C21 C22 1.529(4) .
C21 H21A 0.9700 .
C21 H21B 0.9700 .
C22 C23 1.506(3) .
C22 H22A 0.9700 .
C22 H22B 0.9700 .
C23 C37 1.489(4) .
C23 H23A 0.9700 .
C23 H23B 0.9700 .
C24 C25 1.519(4) .
C24 H24A 0.9700 .
C24 H24B 0.9700 .
C25 C26 1.522(4) .
C25 H25A 0.9700 .
C25 H25B 0.9700 .
C26 C42 1.491(4) .
C26 H26A 0.9700 .
C26 H26B 0.9700 .
C27 C31 1.394(4) .
C27 C28 1.410(4) .
C27 H27 0.9800 .
C28 C29 1.384(4) .
C28 H28 0.9800 .
C29 C30 1.420(4) .
C29 H29 0.9800 .
C30 C31 1.373(4) .
C30 H30 0.9800 .
C31 H31 0.9800 .
C32 C33 1.382(4) .
C32 C36 1.394(4) .
C32 H32 0.9800 .
C33 C34 1.436(4) .
C33 H33 0.9800 .
C34 C35 1.371(4) .
C34 H34 0.9800 .
C35 C36 1.415(4) .
C35 H35 0.9800 .
C36 H36 0.9800 .
C37 C41 1.429(4) .
C37 C38 1.428(4) .
C38 C39 1.412(4) .
C38 H38 0.9800 .
C39 C40 1.400(5) .
C39 H39 0.9800 .
C40 C41 1.408(4) .
C40 H40 0.9800 .
C41 H41 0.9800 .
C42 C43 1.410(4) .
C42 C46 1.422(4) .
C43 C44 1.413(4) .
C43 H43 0.9800 .
C44 C45 1.398(4) .
C44 H44 0.9800 .
C45 C46 1.415(4) .
C45 H45 0.9800 .
C46 H46 0.9800 .
C48 C51 1.355(15) 2_665
C48 C47 1.386(12) .
C48 C49 1.390(13) .
C48 C47 1.405(13) 2_665
C50 C47 1.371(11) 2_665
C50 C51 1.415(13) .
C50 C49 1.435(13) .
C47 C51 1.360(18) 2_665
C47 C50 1.371(11) 2_665
C47 C49 1.399(18) 2_665
C47 C48 1.405(13) 2_665
C47 C47 1.466(18) 2_665
C51 C48 1.355(15) 2_665
C51 C47 1.360(18) 2_665
C49 C47 1.399(18) 2_665

loop_
_geom_torsion_atom_site_label_1
_geom_torsion_atom_site_label_2
_geom_torsion_atom_site_label_3
_geom_torsion_atom_site_label_4
_geom_torsion
_geom_torsion_site_symmetry_1
_geom_torsion_site_symmetry_4
N3 Ni2 N1 C1 -114.7(2) . .
C36 Ni2 N1 C1 61.9(3) . .
C33 Ni2 N1 C1 27.6(5) . .
C32 Ni2 N1 C1 27.9(3) . .
C34 Ni2 N1 C1 123.1(3) . .
C35 Ni2 N1 C1 101.2(2) . .
N3 Ni2 N1 N2 51.79(17) . .
C36 Ni2 N1 N2 -131.67(18) . .
C33 Ni2 N1 N2 -165.9(3) . .
C32 Ni2 N1 N2 -165.63(17) . .
C34 Ni2 N1 N2 -70.4(2) . .
C35 Ni2 N1 N2 -92.33(19) . .
C1 N1 N2 C3 -0.6(3) . .
Ni2 N1 N2 C3 -170.20(16) . .
C1 N1 N2 Ni1 176.75(16) . .
Ni2 N1 N2 Ni1 7.1(2) . .
N4 Ni1 N2 C3 115.1(2) . .
C27 Ni1 N2 C3 -58.9(6) . .
C30 Ni1 N2 C3 -51.8(3) . .
C31 Ni1 N2 C3 -23.3(3) . .
C29 Ni1 N2 C3 -92.0(3) . .
C28 Ni1 N2 C3 -117.3(3) . .
N4 Ni1 N2 N1 -61.41(18) . .
C27 Ni1 N2 N1 124.6(5) . .
C30 Ni1 N2 N1 131.74(19) . .
C31 Ni1 N2 N1 160.25(18) . .
C29 Ni1 N2 N1 91.55(19) . .
C28 Ni1 N2 N1 66.2(2) . .
N1 Ni2 N3 C13 112.6(2) . .
C36 Ni2 N3 C13 -52.7(6) . .
C33 Ni2 N3 C13 -57.1(2) . .
C32 Ni2 N3 C13 -27.3(3) . .
C34 Ni2 N3 C13 -97.7(2) . .
C35 Ni2 N3 C13 -121.8(2) . .
N1 Ni2 N3 N4 -61.21(18) . .
C36 Ni2 N3 N4 133.5(4) . .
C33 Ni2 N3 N4 129.06(19) . .
C32 Ni2 N3 N4 158.92(17) . .
C34 Ni2 N3 N4 88.48(19) . .
C35 Ni2 N3 N4 64.3(2) . .
C13 N3 N4 C11 0.2(3) . .
Ni2 N3 N4 C11 175.36(16) . .
C13 N3 N4 Ni1 -168.06(16) . .
Ni2 N3 N4 Ni1 7.1(2) . .
N2 Ni1 N4 C11 -112.5(2) . .
C27 Ni1 N4 C11 66.2(3) . .
C30 Ni1 N4 C11 26.1(5) . .
C31 Ni1 N4 C11 31.3(3) . .
C29 Ni1 N4 C11 124.9(3) . .
C28 Ni1 N4 C11 104.7(3) . .
N2 Ni1 N4 N3 52.09(18) . .
C27 Ni1 N4 N3 -129.24(19) . .
C30 Ni1 N4 N3 -169.4(3) . .
C31 Ni1 N4 N3 -164.15(18) . .
C29 Ni1 N4 N3 -70.5(3) . .
C28 Ni1 N4 N3 -90.7(2) . .
N2 N1 C1 C2 0.6(3) . .
Ni2 N1 C1 C2 167.95(18) . .
N2 N1 C1 C4 178.9(2) . .
Ni2 N1 C1 C4 -13.8(4) . .
N1 C1 C2 C3 -0.4(3) . .
C4 C1 C2 C3 -178.5(3) . .
N1 C1 C2 C21 -174.4(2) . .
C4 C1 C2 C21 7.5(4) . .
N1 N2 C3 C2 0.3(3) . .
Ni1 N2 C3 C2 -176.45(18) . .
N1 N2 C3 C5 -177.0(2) . .
Ni1 N2 C3 C5 6.2(4) . .
C1 C2 C3 N2 0.0(3) . .
C21 C2 C3 N2 174.0(2) . .
C1 C2 C3 C5 177.0(2) . .
C21 C2 C3 C5 -9.0(4) . .
N2 C3 C5 C6 -55.6(4) . .
C2 C3 C5 C6 127.6(3) . .
N2 C3 C5 C10 119.6(3) . .
C2 C3 C5 C10 -57.1(4) . .
C10 C5 C6 C7 -3.6(4) . .
C3 C5 C6 C7 171.7(3) . .
C5 C6 C7 C8 1.7(5) . .
C6 C7 C8 C9 0.8(5) . .
C7 C8 C9 C10 -1.5(5) . .
C6 C5 C10 C9 2.9(4) . .
C3 C5 C10 C9 -172.4(3) . .
C8 C9 C10 C5 -0.4(5) . .
N3 N4 C11 C12 0.0(3) . .
Ni1 N4 C11 C12 165.55(18) . .
N3 N4 C11 C14 179.8(2) . .
Ni1 N4 C11 C14 -14.7(4) . .
N4 C11 C12 C13 -0.2(3) . .
C14 C11 C12 C13 -180.0(3) . .
N4 C11 C12 C24 -173.3(2) . .
C14 C11 C12 C24 7.0(5) . .
N4 N3 C13 C12 -0.3(3) . .
Ni2 N3 C13 C12 -174.65(17) . .
N4 N3 C13 C15 177.5(2) . .
Ni2 N3 C13 C15 3.2(4) . .
C11 C12 C13 N3 0.3(3) . .
C24 C12 C13 N3 173.3(2) . .
C11 C12 C13 C15 -177.2(3) . .
C24 C12 C13 C15 -4.3(4) . .
N3 C13 C15 C16 -64.1(3) . .
C12 C13 C15 C16 113.3(3) . .
N3 C13 C15 C20 112.9(3) . .
C12 C13 C15 C20 -69.7(4) . .
C20 C15 C16 C17 -0.2(4) . .
C13 C15 C16 C17 176.9(3) . .
C15 C16 C17 C18 0.1(5) . .
C16 C17 C18 C19 0.2(6) . .
C17 C18 C19 C20 -0.3(6) . .
C16 C15 C20 C19 0.1(4) . .
C13 C15 C20 C19 -176.9(3) . .
C18 C19 C20 C15 0.2(6) . .
C3 C2 C21 C22 -81.3(3) . .
C1 C2 C21 C22 91.3(3) . .
C2 C21 C22 C23 -62.7(3) . .
C21 C22 C23 C37 -179.7(2) . .
C11 C12 C24 C25 65.9(3) . .
C13 C12 C24 C25 -105.5(3) . .
C12 C24 C25 C26 62.1(3) . .
C24 C25 C26 C42 -158.7(2) . .
N4 Ni1 C27 C31 -129.6(2) . .
N2 Ni1 C27 C31 44.3(6) . .
C30 Ni1 C27 C31 36.51(19) . .
C29 Ni1 C27 C31 79.9(2) . .
C28 Ni1 C27 C31 115.7(3) . .
N4 Ni1 C27 C28 114.68(19) . .
N2 Ni1 C27 C28 -71.4(6) . .
C30 Ni1 C27 C28 -79.2(2) . .
C31 Ni1 C27 C28 -115.7(3) . .
C29 Ni1 C27 C28 -35.74(18) . .
C31 C27 C28 C29 -7.1(3) . .
Ni1 C27 C28 C29 58.9(2) . .
C31 C27 C28 Ni1 -66.1(2) . .
N4 Ni1 C28 C29 162.75(19) . .
N2 Ni1 C28 C29 43.0(3) . .
C27 Ni1 C28 C29 -119.7(3) . .
C30 Ni1 C28 C29 -38.72(19) . .
C31 Ni1 C28 C29 -80.9(2) . .
N4 Ni1 C28 C27 -77.5(2) . .
N2 Ni1 C28 C27 162.72(17) . .
C30 Ni1 C28 C27 81.0(2) . .
C31 Ni1 C28 C27 38.79(17) . .
C29 Ni1 C28 C27 119.7(3) . .
C27 C28 C29 C30 3.9(3) . .
Ni1 C28 C29 C30 60.5(2) . .
C27 C28 C29 Ni1 -56.6(2) . .
N4 Ni1 C29 C28 -31.3(3) . .
N2 Ni1 C29 C28 -150.53(19) . .
C27 Ni1 C29 C28 37.04(19) . .
C30 Ni1 C29 C28 117.0(3) . .
C31 Ni1 C29 C28 80.1(2) . .
N4 Ni1 C29 C30 -148.3(2) . .
N2 Ni1 C29 C30 92.46(19) . .
C27 Ni1 C29 C30 -80.0(2) . .
C31 Ni1 C29 C30 -36.90(18) . .
C28 Ni1 C29 C30 -117.0(3) . .
C28 C29 C30 C31 0.7(3) . .
Ni1 C29 C30 C31 63.3(2) . .
C28 C29 C30 Ni1 -62.6(2) . .
N4 Ni1 C30 C31 7.2(5) . .
N2 Ni1 C30 C31 144.3(2) . .
C27 Ni1 C30 C31 -37.4(2) . .
C29 Ni1 C30 C31 -117.9(3) . .
C28 Ni1 C30 C31 -80.7(2) . .
N4 Ni1 C30 C29 125.0(3) . .
N2 Ni1 C30 C29 -97.81(19) . .
C27 Ni1 C30 C29 80.5(2) . .
C31 Ni1 C30 C29 117.9(3) . .
C28 Ni1 C30 C29 37.13(19) . .
C29 C30 C31 C27 -5.0(3) . .
Ni1 C30 C31 C27 58.0(2) . .
C29 C30 C31 Ni1 -63.0(2) . .
C28 C27 C31 C30 7.5(3) . .
Ni1 C27 C31 C30 -59.3(2) . .
C28 C27 C31 Ni1 66.8(2) . .
N4 Ni1 C31 C30 -177.15(19) . .
N2 Ni1 C31 C30 -49.5(3) . .
C27 Ni1 C31 C30 118.8(3) . .
C29 Ni1 C31 C30 38.1(2) . .
C28 Ni1 C31 C30 79.9(2) . .
N4 Ni1 C31 C27 64.1(2) . .
N2 Ni1 C31 C27 -168.24(18) . .
C30 Ni1 C31 C27 -118.8(3) . .
C29 Ni1 C31 C27 -80.6(2) . .
C28 Ni1 C31 C27 -38.9(2) . .
N1 Ni2 C32 C33 -179.88(17) . .
N3 Ni2 C32 C33 -52.0(2) . .
C36 Ni2 C32 C33 118.7(3) . .
C34 Ni2 C32 C33 39.18(19) . .
C35 Ni2 C32 C33 80.4(2) . .
N1 Ni2 C32 C36 61.4(2) . .
N3 Ni2 C32 C36 -170.74(16) . .
C33 Ni2 C32 C36 -118.7(3) . .
C34 Ni2 C32 C36 -79.6(2) . .
C35 Ni2 C32 C36 -38.37(18) . .
C36 C32 C33 C34 -6.1(3) . .
Ni2 C32 C33 C34 -64.5(2) . .
C36 C32 C33 Ni2 58.5(2) . .
N1 Ni2 C33 C32 0.3(5) . .
N3 Ni2 C33 C32 141.66(19) . .
C36 Ni2 C33 C32 -37.21(19) . .
C34 Ni2 C33 C32 -116.4(3) . .
C35 Ni2 C33 C32 -80.4(2) . .
N1 Ni2 C33 C34 116.8(4) . .
N3 Ni2 C33 C34 -101.93(18) . .
C36 Ni2 C33 C34 79.2(2) . .
C32 Ni2 C33 C34 116.4(3) . .
C35 Ni2 C33 C34 35.98(17) . .
C32 C33 C34 C35 3.3(3) . .
Ni2 C33 C34 C35 -61.4(2) . .
C32 C33 C34 Ni2 64.6(2) . .
N1 Ni2 C34 C35 -35.1(3) . .
N3 Ni2 C34 C35 -153.00(18) . .
C36 Ni2 C34 C35 37.57(18) . .
C33 Ni2 C34 C35 118.4(3) . .
C32 Ni2 C34 C35 80.5(2) . .
N1 Ni2 C34 C33 -153.50(18) . .
N3 Ni2 C34 C33 88.63(18) . .
C36 Ni2 C34 C33 -80.80(19) . .
C32 Ni2 C34 C33 -37.84(18) . .
C35 Ni2 C34 C33 -118.4(3) . .
C33 C34 C35 C36 0.9(3) . .
Ni2 C34 C35 C36 -57.8(2) . .
C33 C34 C35 Ni2 58.6(2) . .
N1 Ni2 C35 C34 159.25(17) . .
N3 Ni2 C35 C34 40.6(3) . .
C36 Ni2 C35 C34 -119.1(3) . .
C33 Ni2 C35 C34 -38.44(18) . .
C32 Ni2 C35 C34 -81.0(2) . .
N1 Ni2 C35 C36 -81.69(19) . .
N3 Ni2 C35 C36 159.66(17) . .
C33 Ni2 C35 C36 80.63(19) . .
C32 Ni2 C35 C36 38.08(17) . .
C34 Ni2 C35 C36 119.1(3) . .
C33 C32 C36 C35 6.7(3) . .
Ni2 C32 C36 C35 65.3(2) . .
C33 C32 C36 Ni2 -58.6(2) . .
C34 C35 C36 C32 -4.7(3) . .
Ni2 C35 C36 C32 -64.7(2) . .
C34 C35 C36 Ni2 60.0(2) . .
N1 Ni2 C36 C32 -132.88(17) . .
N3 Ni2 C36 C32 32.1(6) . .
C33 Ni2 C36 C32 36.88(17) . .
C34 Ni2 C36 C32 80.99(19) . .
C35 Ni2 C36 C32 116.8(3) . .
N1 Ni2 C36 C35 110.32(18) . .
N3 Ni2 C36 C35 -84.7(5) . .
C33 Ni2 C36 C35 -79.92(19) . .
C32 Ni2 C36 C35 -116.8(3) . .
C34 Ni2 C36 C35 -35.82(17) . .
C22 C23 C37 C41 26.4(4) . .
C22 C23 C37 C38 -155.9(2) . .
C22 C23 C37 Fe1 -66.2(3) . .
C39 Fe1 C37 C41 80.8(2) . .
C44 Fe1 C37 C41 -81.9(2) . .
C38 Fe1 C37 C41 118.7(3) . .
C45 Fe1 C37 C41 -48.8(4) . .
C40 Fe1 C37 C41 37.20(19) . .
C43 Fe1 C37 C41 -123.99(18) . .
C46 Fe1 C37 C41 162.7(3) . .
C42 Fe1 C37 C41 -165.67(17) . .
C39 Fe1 C37 C38 -37.89(19) . .
C44 Fe1 C37 C38 159.41(18) . .
C45 Fe1 C37 C38 -167.5(3) . .
C40 Fe1 C37 C38 -81.5(2) . .
C43 Fe1 C37 C38 117.35(18) . .
C46 Fe1 C37 C38 44.0(4) . .
C41 Fe1 C37 C38 -118.7(3) . .
C42 Fe1 C37 C38 75.7(2) . .
C39 Fe1 C37 C23 -156.8(3) . .
C44 Fe1 C37 C23 40.6(3) . .
C38 Fe1 C37 C23 -118.9(3) . .
C45 Fe1 C37 C23 73.6(4) . .
C40 Fe1 C37 C23 159.7(3) . .
C43 Fe1 C37 C23 -1.5(3) . .
C46 Fe1 C37 C23 -74.9(4) . .
C41 Fe1 C37 C23 122.5(3) . .
C42 Fe1 C37 C23 -43.2(3) . .
C41 C37 C38 C39 0.4(3) . .
C23 C37 C38 C39 -177.7(2) . .
Fe1 C37 C38 C39 59.2(2) . .
C41 C37 C38 Fe1 -58.80(18) . .
C23 C37 C38 Fe1 123.1(3) . .
C44 Fe1 C38 C39 -169.6(3) . .
C45 Fe1 C38 C39 47.4(5) . .
C40 Fe1 C38 C39 -37.4(2) . .
C43 Fe1 C38 C39 160.0(2) . .
C46 Fe1 C38 C39 77.8(2) . .
C41 Fe1 C38 C39 -81.0(2) . .
C42 Fe1 C38 C39 118.8(2) . .
C37 Fe1 C38 C39 -119.0(3) . .
C39 Fe1 C38 C37 119.0(3) . .
C44 Fe1 C38 C37 -50.6(4) . .
C45 Fe1 C38 C37 166.4(3) . .
C40 Fe1 C38 C37 81.61(19) . .
C43 Fe1 C38 C37 -81.02(19) . .
C46 Fe1 C38 C37 -163.21(16) . .
C41 Fe1 C38 C37 38.03(17) . .
C42 Fe1 C38 C37 -122.20(17) . .
C37 C38 C39 C40 0.0(3) . .
Fe1 C38 C39 C40 60.2(2) . .
C37 C38 C39 Fe1 -60.17(19) . .
C44 Fe1 C39 C40 48.4(5) . .
C38 Fe1 C39 C40 -119.4(3) . .
C45 Fe1 C39 C40 78.3(2) . .
C43 Fe1 C39 C40 -166.5(3) . .
C46 Fe1 C39 C40 119.7(2) . .
C41 Fe1 C39 C40 -37.49(19) . .
C42 Fe1 C39 C40 162.04(19) . .
C37 Fe1 C39 C40 -81.5(2) . .
C44 Fe1 C39 C38 167.8(3) . .
C45 Fe1 C39 C38 -162.32(18) . .
C40 Fe1 C39 C38 119.4(3) . .
C43 Fe1 C39 C38 -47.1(4) . .
C46 Fe1 C39 C38 -120.9(2) . .
C41 Fe1 C39 C38 81.9(2) . .
C42 Fe1 C39 C38 -78.5(2) . .
C37 Fe1 C39 C38 37.92(18) . .
C38 C39 C40 C41 -0.3(4) . .
Fe1 C39 C40 C41 59.6(2) . .
C38 C39 C40 Fe1 -59.9(2) . .
C44 Fe1 C40 C39 -162.6(2) . .
C38 Fe1 C40 C39 37.77(19) . .
C45 Fe1 C40 C39 -121.2(2) . .
C43 Fe1 C40 C39 162.5(4) . .
C46 Fe1 C40 C39 -78.5(2) . .
C41 Fe1 C40 C39 119.4(3) . .
C42 Fe1 C40 C39 -42.3(4) . .
C37 Fe1 C40 C39 81.9(2) . .
C39 Fe1 C40 C41 -119.4(3) . .
C44 Fe1 C40 C41 78.0(2) . .
C38 Fe1 C40 C41 -81.6(2) . .
C45 Fe1 C40 C41 119.4(2) . .
C43 Fe1 C40 C41 43.1(5) . .
C46 Fe1 C40 C41 162.08(18) . .
C42 Fe1 C40 C41 -161.7(3) . .
C37 Fe1 C40 C41 -37.53(18) . .
C39 C40 C41 C37 0.6(3) . .
Fe1 C40 C41 C37 59.5(2) . .
C39 C40 C41 Fe1 -58.9(2) . .
C38 C37 C41 C40 -0.6(3) . .
C23 C37 C41 C40 177.4(3) . .
Fe1 C37 C41 C40 -59.0(2) . .
C38 C37 C41 Fe1 58.43(18) . .
C23 C37 C41 Fe1 -123.6(3) . .
C39 Fe1 C41 C40 37.5(2) . .
C44 Fe1 C41 C40 -122.3(2) . .
C38 Fe1 C41 C40 81.6(2) . .
C45 Fe1 C41 C40 -79.7(2) . .
C43 Fe1 C41 C40 -164.9(2) . .
C46 Fe1 C41 C40 -44.1(4) . .
C42 Fe1 C41 C40 158.2(3) . .
C37 Fe1 C41 C40 119.8(3) . .
C39 Fe1 C41 C37 -82.2(2) . .
C44 Fe1 C41 C37 117.93(19) . .
C38 Fe1 C41 C37 -38.13(17) . .
C45 Fe1 C41 C37 160.51(18) . .
C40 Fe1 C41 C37 -119.8(3) . .
C43 Fe1 C41 C37 75.3(2) . .
C46 Fe1 C41 C37 -163.9(3) . .
C42 Fe1 C41 C37 38.4(4) . .
C25 C26 C42 C43 91.1(3) . .
C25 C26 C42 C46 -84.2(3) . .
C25 C26 C42 Fe1 -177.5(2) . .
C39 Fe1 C42 C43 161.16(18) . .
C44 Fe1 C42 C43 -37.60(18) . .
C38 Fe1 C42 C43 119.37(18) . .
C45 Fe1 C42 C43 -81.00(19) . .
C40 Fe1 C42 C43 -168.4(3) . .
C46 Fe1 C42 C43 -118.2(2) . .
C41 Fe1 C42 C43 49.2(4) . .
C37 Fe1 C42 C43 78.13(19) . .
C39 Fe1 C42 C46 -80.6(2) . .
C44 Fe1 C42 C46 80.59(19) . .
C38 Fe1 C42 C46 -122.44(18) . .
C45 Fe1 C42 C46 37.19(17) . .
C40 Fe1 C42 C46 -50.2(4) . .
C43 Fe1 C42 C46 118.2(2) . .
C41 Fe1 C42 C46 167.4(3) . .
C37 Fe1 C42 C46 -163.68(17) . .
C39 Fe1 C42 C26 41.7(3) . .
C44 Fe1 C42 C26 -157.0(3) . .
C38 Fe1 C42 C26 -0.1(3) . .
C45 Fe1 C42 C26 159.6(3) . .
C40 Fe1 C42 C26 72.2(4) . .
C43 Fe1 C42 C26 -119.4(3) . .
C46 Fe1 C42 C26 122.4(3) . .
C41 Fe1 C42 C26 -70.2(5) . .
C37 Fe1 C42 C26 -41.3(3) . .
C46 C42 C43 C44 -0.7(3) . .
C26 C42 C43 C44 -176.9(2) . .
Fe1 C42 C43 C44 59.04(18) . .
C46 C42 C43 Fe1 -59.78(18) . .
C26 C42 C43 Fe1 124.1(3) . .
C39 Fe1 C43 C42 -43.8(4) . .
C44 Fe1 C43 C42 119.5(3) . .
C38 Fe1 C43 C42 -77.8(2) . .
C45 Fe1 C43 C42 82.32(18) . .
C40 Fe1 C43 C42 165.2(4) . .
C46 Fe1 C43 C42 38.37(17) . .
C41 Fe1 C43 C42 -161.95(16) . .
C37 Fe1 C43 C42 -120.46(17) . .
C39 Fe1 C43 C44 -163.4(3) . .
C38 Fe1 C43 C44 162.69(18) . .
C45 Fe1 C43 C44 -37.19(18) . .
C40 Fe1 C43 C44 45.7(5) . .
C46 Fe1 C43 C44 -81.1(2) . .
C41 Fe1 C43 C44 78.5(2) . .
C42 Fe1 C43 C44 -119.5(3) . .
C37 Fe1 C43 C44 120.02(19) . .
C42 C43 C44 C45 0.0(3) . .
Fe1 C43 C44 C45 59.5(2) . .
C42 C43 C44 Fe1 -59.48(18) . .
C39 Fe1 C44 C45 39.7(5) . .
C38 Fe1 C44 C45 -161.4(3) . .
C40 Fe1 C44 C45 76.2(2) . .
C43 Fe1 C44 C45 -119.7(3) . .
C46 Fe1 C44 C45 -38.25(17) . .
C41 Fe1 C44 C45 118.42(19) . .
C42 Fe1 C44 C45 -82.30(19) . .
C37 Fe1 C44 C45 161.67(17) . .
C39 Fe1 C44 C43 159.4(4) . .
C38 Fe1 C44 C43 -41.8(4) . .
C45 Fe1 C44 C43 119.7(3) . .
C40 Fe1 C44 C43 -164.12(18) . .
C46 Fe1 C44 C43 81.41(18) . .
C41 Fe1 C44 C43 -121.92(18) . .
C42 Fe1 C44 C43 37.36(17) . .
C37 Fe1 C44 C43 -78.7(2) . .
C43 C44 C45 C46 0.7(3) . .
Fe1 C44 C45 C46 60.23(19) . .
C43 C44 C45 Fe1 -59.52(19) . .
C39 Fe1 C45 C44 -165.4(2) . .
C38 Fe1 C45 C44 159.1(3) . .
C40 Fe1 C45 C44 -123.4(2) . .
C43 Fe1 C45 C44 37.56(17) . .
C46 Fe1 C45 C44 118.4(3) . .
C41 Fe1 C45 C44 -81.2(2) . .
C42 Fe1 C45 C44 81.11(19) . .
C37 Fe1 C45 C44 -45.4(4) . .
C39 Fe1 C45 C46 76.2(2) . .
C44 Fe1 C45 C46 -118.4(3) . .
C38 Fe1 C45 C46 40.7(4) . .
C40 Fe1 C45 C46 118.2(2) . .
C43 Fe1 C45 C46 -80.82(18) . .
C41 Fe1 C45 C46 160.43(18) . .
C42 Fe1 C45 C46 -37.27(17) . .
C37 Fe1 C45 C46 -163.7(3) . .
C44 C45 C46 C42 -1.2(3) . .
Fe1 C45 C46 C42 58.84(19) . .
C44 C45 C46 Fe1 -60.0(2) . .
C43 C42 C46 C45 1.2(3) . .
C26 C42 C46 C45 177.2(2) . .
Fe1 C42 C46 C45 -58.56(19) . .
C43 C42 C46 Fe1 59.75(17) . .
C26 C42 C46 Fe1 -124.2(3) . .
C39 Fe1 C46 C45 -122.6(2) . .
C44 Fe1 C46 C45 37.91(18) . .
C38 Fe1 C46 C45 -164.56(19) . .
C40 Fe1 C46 C45 -80.9(2) . .
C43 Fe1 C46 C45 81.99(19) . .
C41 Fe1 C46 C45 -48.7(4) . .
C42 Fe1 C46 C45 120.1(2) . .
C37 Fe1 C46 C45 162.6(3) . .
C39 Fe1 C46 C42 117.36(19) . .
C44 Fe1 C46 C42 -82.16(18) . .
C38 Fe1 C46 C42 75.4(2) . .
C45 Fe1 C46 C42 -120.1(2) . .
C40 Fe1 C46 C42 159.05(19) . .
C43 Fe1 C46 C42 -38.08(16) . .
C41 Fe1 C46 C42 -168.8(3) . .
C37 Fe1 C46 C42 42.6(4) . .
C49 C48 C47 C51 177.1(9) . 2_665
C47 C48 C47 C51 -177.1(9) 2_665 2_665
C51 C48 C47 C50 0.5(8) 2_665 2_665
C49 C48 C47 C50 177.6(9) . 2_665
C47 C48 C47 C50 -176.6(11) 2_665 2_665
C51 C48 C47 C49 127(10) 2_665 2_665
C49 C48 C47 C49 -56(10) . 2_665
C47 C48 C47 C49 -50(10) 2_665 2_665
C51 C48 C47 C48 177.1(9) 2_665 2_665
C49 C48 C47 C48 -5.8(9) . 2_665
C47 C48 C47 C48 0.0 2_665 2_665
C51 C48 C47 C47 177.1(9) 2_665 2_665
C49 C48 C47 C47 -5.8(9) . 2_665
C47 C50 C51 C48 -0.5(8) 2_665 2_665
C49 C50 C51 C48 4.7(15) . 2_665
C49 C50 C51 C47 5.1(9) . 2_665
C51 C48 C49 C47 143(13) 2_665 2_665
C47 C48 C49 C47 6.0(9) . 2_665
C51 C48 C49 C50 145(13) 2_665 .
C47 C48 C49 C50 8.1(13) . .
C47 C48 C49 C50 2.1(8) 2_665 .
C51 C50 C49 C47 -5.1(9) . 2_665
C47 C50 C49 C48 -2.1(8) 2_665 .
C51 C50 C49 C48 -7.2(15) . .
